data_4036616
loop_
_publ_author_name
'Chang, Ee Ling'
'Bolte, Benoit'
'Lan, Ping'
'Willis, Anthony C.'
'Banwell, Martin G.'

_publ_section_title
;
 Chemoenzymatic Total Syntheses of the Enantiomers of the Protoilludanes
 8-Deoxydihydrotsugicoline and Radudiol.
;
_journal_issue 5
_journal_name_full 'The Journal of organic chemistry'
_journal_page_first 2078
_journal_page_last 2086
_journal_paper_doi 10.1021/acs.joc.6b00043
_journal_volume 81
_journal_year 2016
_chemical_absolute_configuration ad
_chemical_compound_source local
_chemical_formula_moiety 'C14 H20 O2'
_chemical_formula_sum 'C14 H20 O2'
_chemical_formula_weight 220.31
_space_group_IT_number 19
_space_group_name_Hall 'P 2ac 2ab'
_space_group_name_H-M_alt 'P 21 21 21'
_symmetry_cell_setting orthorhombic
_symmetry_space_group_name_Hall 'P 2ac 2ab'
_symmetry_space_group_name_H-M 'P 21 21 21'
_atom_sites_solution_hydrogens difmap
_atom_sites_solution_primary direct
_audit_creation_date 15-09-08
_audit_creation_method CRYSTALS_ver_14.40
_audit_update_record
;
2015-09-08 - Report on C14 H20 O2
            by Anthony C. Willis
            for   Benoit Bolte and Martin Banwell

2015-09-08 - tweak restraints
2015-09-09 - passes checkcif tests with minor warnings

2015-12-11 # Formatted by publCIF
;
_cell_angle_alpha 90
_cell_angle_beta 90
_cell_angle_gamma 90
_cell_formula_units_Z 4
_cell_length_a 5.8991(1)
_cell_length_b 12.6249(1)
_cell_length_c 16.8455(2)
_cell_measurement_reflns_used 10657
_cell_measurement_temperature 150
_cell_measurement_theta_max 72
_cell_measurement_theta_min 4
_cell_volume 1254.58(3)
_computing_cell_refinement 'CrysAlisPro (Agilent Technologies, 2015)'
_computing_data_collection
;
CrysAlisPro, Agilent Technologies,
Version 1.171.37.35h (release 09-02-2015 CrysAlis171 .NET)
(compiled Feb 9 2015,16:26:32)
;
_computing_data_reduction 'CrysAlisPro (Agilent Technologies, 2015)'
_computing_molecular_graphics 'PLATON (Spek, 2008)'
_computing_publication_material 'CRYSTALS (Betteridge et al., 2003)'
_computing_structure_refinement 'CRYSTALS (Betteridge et al., 2003)'
_computing_structure_solution 'SIR92 (Altomare et al., 1994)'
_diffrn_ambient_temperature 150
_diffrn_measured_fraction_theta_full 0.999
_diffrn_measured_fraction_theta_max 0.999
_diffrn_measurement_device Area
_diffrn_measurement_device_type 'SuperNova, Dual, Cu at zero, EosS2'
_diffrn_measurement_method \w
_diffrn_radiation_monochromator mirror
_diffrn_radiation_source 'Supernova (Cu) X-ray Source'
_diffrn_radiation_type 'Cu K\a'
_diffrn_radiation_wavelength 1.54184
_diffrn_reflns_av_R_equivalents 0.032
_diffrn_reflns_limit_h_max 6
_diffrn_reflns_limit_h_min -7
_diffrn_reflns_limit_k_max 15
_diffrn_reflns_limit_k_min -15
_diffrn_reflns_limit_l_max 18
_diffrn_reflns_limit_l_min -20
_diffrn_reflns_number 19745
_diffrn_reflns_theta_full 72.340
_diffrn_reflns_theta_max 72.340
_diffrn_reflns_theta_min 4.376
_diffrn_standards_number 0
_exptl_absorpt_coefficient_mu 0.599
_exptl_absorpt_correction_T_max 0.96
_exptl_absorpt_correction_T_min 0.81
_exptl_absorpt_correction_type multi-scan
_exptl_absorpt_process_details
;
CrysAlisPro, Agilent Technologies,
Version 1.171.37.35h (release 09-02-2015 CrysAlis171 .NET)
(compiled Feb 9 2015,16:26:32)
Empirical absorption correction using spherical harmonics,
 implemented in SCALE3 ABSPACK scaling algorithm.
;
_exptl_crystal_colour colourless
_exptl_crystal_density_diffrn 1.166
_exptl_crystal_density_method 'not measured'
_exptl_crystal_description prism
_exptl_crystal_F_000 480
_exptl_crystal_size_max 0.297
_exptl_crystal_size_mid 0.066
_exptl_crystal_size_min 0.060
_refine_diff_density_max 0.14
_refine_diff_density_min -0.09
_refine_ls_abs_structure_details 'Flack (1983), 1015 Friedel-pairs'
_refine_ls_abs_structure_Flack 0.0(2)
_refine_ls_extinction_coef 38(5)
_refine_ls_extinction_method 'Larson (1970), Equation 22'
_refine_ls_goodness_of_fit_ref 1.0027
_refine_ls_hydrogen_treatment constr
_refine_ls_matrix_type full
_refine_ls_number_parameters 175
_refine_ls_number_reflns 2476
_refine_ls_number_restraints 34
_refine_ls_R_factor_all 0.0296
_refine_ls_R_factor_gt 0.0288
_refine_ls_shift/su_max 0.0023837
_refine_ls_shift/su_mean 0.0003308
_refine_ls_structure_factor_coef Fsqd
_refine_ls_weighting_details
;
 Method= Modified Sheldrick 
 w=1/[\s^2^(F^2^) + ( 0.04P)^2^ + 0.19P] 
 ,where P=(max(Fo^2^,0) + 2Fc^2^)/3 
;
_refine_ls_weighting_scheme calc
_refine_ls_wR_factor_all 0.0749
_refine_ls_wR_factor_gt 0.0739
_refine_ls_wR_factor_ref 0.0749
_reflns_limit_h_max 7
_reflns_limit_h_min -7
_reflns_limit_k_max 15
_reflns_limit_k_min 0
_reflns_limit_l_max 20
_reflns_limit_l_min 0
_reflns_number_gt 2409
_reflns_number_total 2476
_reflns_threshold_expression I>2.0\s(I)
_oxford_diffrn_Wilson_B_factor 2.87
_oxford_diffrn_Wilson_scale 0.01
_oxford_refine_ls_r_factor_ref 0.0296
_oxford_refine_ls_scale 10.2(4)
_oxford_reflns_number_all 2476
_oxford_reflns_threshold_expression_ref I>-10.0\s(I)
_oxford_structure_analysis_title 'Z:\ban1538BSN\Tony_ban1538BSN_da At 15: 3 on'
_cod_data_source_file jo6b00043_si_002.cif
_cod_data_source_block Radudiol_14
_cod_original_sg_symbol_Hall 'P 2ac 2ab '
_cod_original_sg_symbol_H-M 'P 21 21 21 '
_cod_database_code 4036616

loop_
_symmetry_equiv_pos_as_xyz
x,y,z
x+1/2,-y+1/2,-z
-x,y+1/2,-z+1/2
-x+1/2,-y,z+1/2

loop_
_atom_site_label
_atom_site_type_symbol
_atom_site_fract_x
_atom_site_fract_y
_atom_site_fract_z
_atom_site_U_iso_or_equiv
_atom_site_occupancy
_atom_site_adp_type
_atom_site_refinement_flags_posn
_atom_site_refinement_flags_adp
_atom_site_refinement_flags_occupancy
O1 O 0.58484(15) 0.72524(8) 0.59685(5) 0.0405 1.0000 Uani . . .
O2 O 0.0516(11) 0.8468(8) 0.7814(6) 0.0828 0.56(2) Uani D U P
O21 O 0.0802(15) 0.8779(9) 0.7564(8) 0.0734 0.44(2) Uani D U P
C1 C 0.23158(17) 0.61711(8) 0.57151(6) 0.0211 1.0000 Uani . . .
C2 C 0.3509(2) 0.72217(9) 0.56973(7) 0.0335 1.0000 Uani . . .
C3 C 0.4133(2) 0.77978(9) 0.64171(8) 0.0372 1.0000 Uani . . .
C4 C 0.3592(2) 0.73597(9) 0.72154(7) 0.0307 1.0000 Uani D . .
C5 C 0.1235(11) 0.7659(6) 0.7566(6) 0.0395 0.56(2) Uani D U P
C6 C 0.0193(10) 0.6589(7) 0.7458(7) 0.0381 0.56(2) Uani D U P
C7 C 0.2597(2) 0.62090(9) 0.72491(6) 0.0296 1.0000 Uani D . .
C8 C 0.26858(17) 0.55491(8) 0.64890(6) 0.0234 1.0000 Uani . . .
C9 C 0.4867(2) 0.49296(9) 0.63293(8) 0.0350 1.0000 Uani . . .
C10 C 0.46823(19) 0.45678(9) 0.54565(8) 0.0334 1.0000 Uani . . .
C11 C 0.3177(2) 0.54270(10) 0.50584(7) 0.0323 1.0000 Uani . . .
C12 C 0.3526(3) 0.55981(13) 0.79631(8) 0.0551 1.0000 Uani . . .
C13 C 0.3532(2) 0.34862(11) 0.54093(10) 0.0479 1.0000 Uani . . .
C14 C 0.7008(2) 0.45096(13) 0.50547(11) 0.0554 1.0000 Uani . . .
C51 C 0.1372(14) 0.7884(8) 0.7413(9) 0.0455 0.44(2) Uani D U P
C61 C 0.0220(12) 0.6820(9) 0.7365(10) 0.0490 0.44(2) Uani D U P
H11 H 0.0705 0.6330 0.5649 0.0246 1.0000 Uiso R . .
H21 H 0.3228 0.7639 0.5204 0.0402 1.0000 Uiso R . .
H31 H 0.4243 0.8581 0.6376 0.0451 1.0000 Uiso R . .
H41 H 0.4793 0.7461 0.7584 0.0368 0.56 Uiso R . .
H42 H 0.4737 0.7489 0.7600 0.0368 0.44 Uiso R . .
H61 H -0.0426 0.6287 0.7927 0.0459 0.56 Uiso R . .
H62 H -0.0883 0.6541 0.7040 0.0459 0.56 Uiso R . .
H81 H 0.1427 0.5045 0.6527 0.0282 1.0000 Uiso R . .
H91 H 0.6191 0.5401 0.6401 0.0413 1.0000 Uiso R . .
H92 H 0.5032 0.4334 0.6698 0.0440 1.0000 Uiso R . .
H111 H 0.4022 0.5840 0.4651 0.0409 1.0000 Uiso R . .
H112 H 0.1861 0.5117 0.4789 0.0407 1.0000 Uiso R . .
H121 H 0.2726 0.4928 0.8039 0.0821 1.0000 Uiso R . .
H122 H 0.3296 0.6027 0.8450 0.0815 1.0000 Uiso R . .
H123 H 0.5183 0.5477 0.7911 0.0824 1.0000 Uiso R . .
H131 H 0.3253 0.3268 0.4860 0.0698 1.0000 Uiso R . .
H132 H 0.4450 0.2951 0.5659 0.0702 1.0000 Uiso R . .
H133 H 0.2095 0.3487 0.5688 0.0689 1.0000 Uiso R . .
H141 H 0.6890 0.4264 0.4498 0.0827 1.0000 Uiso R . .
H142 H 0.7718 0.5200 0.5063 0.0823 1.0000 Uiso R . .
H143 H 0.7949 0.4002 0.5353 0.0811 1.0000 Uiso R . .
H611 H -0.0566 0.6627 0.7836 0.0601 0.44 Uiso R . .
H612 H -0.0766 0.6752 0.6922 0.0601 0.44 Uiso R . .

loop_
_atom_site_aniso_label
_atom_site_aniso_U_11
_atom_site_aniso_U_22
_atom_site_aniso_U_33
_atom_site_aniso_U_23
_atom_site_aniso_U_13
_atom_site_aniso_U_12
O1 0.0384(5) 0.0504(5) 0.0326(4) -0.0003(4) 0.0026(4) -0.0238(4)
O2 0.069(2) 0.055(3) 0.125(4) -0.051(3) 0.030(2) 0.006(2)
O21 0.050(3) 0.052(3) 0.119(5) -0.045(3) -0.010(3) 0.019(2)
C1 0.0198(4) 0.0219(5) 0.0217(5) 0.0003(4) -0.0032(4) 0.0008(4)
C2 0.0445(7) 0.0278(5) 0.0281(5) 0.0084(5) -0.0074(5) -0.0091(5)
C3 0.0479(7) 0.0209(5) 0.0429(6) 0.0009(5) -0.0099(6) -0.0087(5)
C4 0.0292(6) 0.0318(6) 0.0310(6) -0.0126(4) -0.0037(4) -0.0004(5)
C5 0.0363(17) 0.042(2) 0.040(3) -0.016(2) 0.0067(15) 0.0084(16)
C6 0.034(2) 0.051(3) 0.029(2) -0.0109(19) 0.0097(14) -0.0091(15)
C7 0.0312(6) 0.0364(6) 0.0212(5) -0.0006(4) 0.0027(4) -0.0055(5)
C8 0.0267(5) 0.0198(4) 0.0238(5) 0.0030(4) -0.0019(4) -0.0037(4)
C9 0.0375(6) 0.0239(5) 0.0437(7) -0.0040(5) -0.0160(5) 0.0090(5)
C10 0.0222(5) 0.0295(6) 0.0487(7) -0.0165(5) -0.0040(5) 0.0025(5)
C11 0.0314(5) 0.0406(6) 0.0250(5) -0.0096(5) -0.0018(5) 0.0020(5)
C12 0.0780(12) 0.0638(9) 0.0235(6) 0.0119(6) -0.0055(6) -0.0161(9)
C13 0.0396(7) 0.0344(7) 0.0697(9) -0.0181(6) -0.0068(7) -0.0040(6)
C14 0.0269(6) 0.0548(8) 0.0844(11) -0.0262(8) 0.0060(7) 0.0022(6)
C51 0.040(2) 0.051(4) 0.046(5) -0.025(4) -0.007(2) 0.003(2)
C61 0.026(2) 0.075(5) 0.046(4) -0.020(4) 0.017(2) -0.006(2)

loop_
_atom_type_symbol
_atom_type_scat_dispersion_real
_atom_type_scat_dispersion_imag
_atom_type_scat_Cromer_Mann_a1
_atom_type_scat_Cromer_Mann_b1
_atom_type_scat_Cromer_Mann_a2
_atom_type_scat_Cromer_Mann_b2
_atom_type_scat_Cromer_Mann_a3
_atom_type_scat_Cromer_Mann_b3
_atom_type_scat_Cromer_Mann_a4
_atom_type_scat_Cromer_Mann_b4
_atom_type_scat_Cromer_Mann_c
_atom_type_scat_source
C 0.0181 0.0091 2.3100 20.8439 1.0200 10.2075 1.5886 0.5687 0.8650 51.6512 0.2156 'International Tables Vol C 4.2.6.8 and 6.1.1.4'
H 0.0000 0.0000 0.4930 10.5109 0.3229 26.1257 0.1402 3.1424 0.0408 57.7998 0.0030 'International Tables Vol C 4.2.6.8 and 6.1.1.4'
O 0.0492 0.0322 3.0485 13.2771 2.2868 5.7011 1.5463 0.3239 0.8670 32.9089 0.2508 'International Tables Vol C 4.2.6.8 and 6.1.1.4'

loop_
_geom_angle_atom_site_label_1
_geom_angle_atom_site_label_2
_geom_angle_atom_site_label_3
_geom_angle
_geom_angle_publ_flag
C2 O1 C3 60.68(8) yes
C2 C1 C8 113.67(8) yes
C2 C1 C11 111.73(9) yes
C8 C1 C11 104.55(8) yes
C2 C1 H11 105.8 no
C8 C1 H11 109.9 no
C11 C1 H11 111.4 no
C1 C2 O1 117.52(10) yes
C1 C2 C3 122.76(10) yes
O1 C2 C3 59.13(8) yes
C1 C2 H21 113.9 no
O1 C2 H21 113.9 no
C3 C2 H21 118.1 no
C2 C3 O1 60.19(8) yes
C2 C3 C4 120.72(10) yes
O1 C3 C4 116.59(10) yes
C2 C3 H31 117.0 no
O1 C3 H31 113.2 no
C4 C3 H31 116.6 no
C3 C4 C5 116.3(4) yes
C3 C4 C7 117.20(9) yes
C5 C4 C7 82.9(3) yes
C3 C4 C51 102.9(6) yes
C7 C4 C51 94.2(4) yes
C3 C4 H41 112.3 no
C5 C4 H41 112.7 no
C7 C4 H41 112.3 no
C3 C4 H42 113.6 no
C7 C4 H42 113.6 no
C51 C4 H42 113.1 no
C4 C5 O2 131.6(6) yes
C4 C5 C6 95.9(4) yes
O2 C5 C6 132.5(6) yes
C5 C6 C7 86.0(4) yes
C5 C6 H61 114.8 no
C7 C6 H61 114.8 no
C5 C6 H62 115.0 no
C7 C6 H62 115.3 no
H61 C6 H62 109.5 no
C6 C7 C4 93.7(3) yes
C6 C7 C8 113.1(4) yes
C4 C7 C8 117.51(9) yes
C6 C7 C12 107.9(4) yes
C4 C7 C12 111.18(10) yes
C8 C7 C12 111.81(10) yes
C4 C7 C61 83.5(4) yes
C8 C7 C61 113.1(5) yes
C12 C7 C61 117.2(6) yes
C1 C8 C7 115.29(8) yes
C1 C8 C9 103.38(9) yes
C7 C8 C9 117.05(9) yes
C1 C8 H81 106.2 no
C7 C8 H81 105.9 no
C9 C8 H81 108.5 no
C8 C9 C10 105.04(9) yes
C8 C9 H91 109.6 no
C10 C9 H91 110.5 no
C8 C9 H92 111.4 no
C10 C9 H92 112.6 no
H91 C9 H92 107.8 no
C9 C10 C11 104.18(9) yes
C9 C10 C13 110.23(12) yes
C11 C10 C13 110.36(10) yes
C9 C10 C14 111.83(11) yes
C11 C10 C14 110.77(12) yes
C13 C10 C14 109.39(10) yes
C1 C11 C10 107.74(9) yes
C1 C11 H111 110.0 no
C10 C11 H111 112.1 no
C1 C11 H112 108.4 no
C10 C11 H112 111.9 no
H111 C11 H112 106.7 no
C7 C12 H121 111.5 no
C7 C12 H122 109.0 no
H121 C12 H122 107.4 no
C7 C12 H123 111.1 no
H121 C12 H123 110.7 no
H122 C12 H123 107.0 no
C10 C13 H131 112.0 no
C10 C13 H132 110.8 no
H131 C13 H132 108.1 no
C10 C13 H133 111.3 no
H131 C13 H133 108.1 no
H132 C13 H133 106.3 no
C10 C14 H141 111.7 no
C10 C14 H142 109.8 no
H141 C14 H142 109.1 no
C10 C14 H143 108.1 no
H141 C14 H143 108.6 no
H142 C14 H143 109.5 no
C4 C51 O21 134.5(7) yes
C6 C51 O21 138.0(6) yes
C4 C51 C61 89.3(4) yes
O21 C51 C61 136.1(7) yes
C51 C61 H611 113.8 no
C7 C61 H611 113.8 no
C51 C61 H612 113.5 no
C7 C61 H612 113.2 no
H611 C61 H612 109.5 no

loop_
_geom_bond_atom_site_label_1
_geom_bond_atom_site_label_2
_geom_bond_distance
_geom_bond_publ_flag
O1 C2 1.4541(15) yes
O1 C3 1.4384(16) yes
O2 C5 1.182(6) yes
O21 C51 1.206(7) yes
C1 C2 1.5019(14) yes
C1 C8 1.5374(13) yes
C1 C11 1.5376(14) yes
C1 H11 0.977 no
C2 C3 1.4612(16) yes
C2 H21 0.998 no
C3 C4 1.4886(17) yes
C3 H31 0.993 no
C4 C5 1.557(5) yes
C4 C7 1.5679(16) yes
C4 C51 1.505(7) yes
C4 H41 0.950 no
C4 H42 0.950 no
C5 C6 1.495(7) yes
C6 C7 1.538(6) yes
C6 H61 0.950 no
C6 H62 0.950 no
C7 C8 1.5284(14) yes
C7 C12 1.5304(18) yes
C7 C61 1.613(7) yes
C8 C9 1.5297(15) yes
C8 H81 0.980 no
C9 C10 1.5434(17) yes
C9 H91 0.990 no
C9 H92 0.980 no
C10 C11 1.5541(17) yes
C10 C13 1.5268(17) yes
C10 C14 1.5318(17) yes
C11 H111 0.995 no
C11 H112 0.981 no
C12 H121 0.978 no
C12 H122 0.992 no
C12 H123 0.993 no
C13 H131 0.978 no
C13 H132 0.963 no
C13 H133 0.969 no
C14 H141 0.991 no
C14 H142 0.967 no
C14 H143 0.985 no
C51 C61 1.507(7) yes
C61 H611 0.950 no
C61 H612 0.950 no

loop_
_geom_contact_atom_site_label_1
_geom_contact_atom_site_label_2
_geom_contact_distance
_geom_contact_site_symmetry_2
_geom_contact_publ_flag
O1 C9 3.0503(15) . no
O1 C2 3.2831(15) 2_566 no
C2 C61 3.452(14) . no

loop_
_geom_torsion_atom_site_label_1
_geom_torsion_atom_site_label_2
_geom_torsion_atom_site_label_3
_geom_torsion_atom_site_label_4
_geom_torsion
_geom_torsion_publ_flag
C3 O1 C2 C1 -113.54(12) no
C2 O1 C3 C4 111.81(11) no
C8 C1 C2 O1 45.14(13) no
C8 C1 C2 C3 -24.21(15) no
C11 C1 C2 O1 -72.89(12) no
C11 C1 C2 C3 -142.24(11) no
C2 C1 C8 C7 41.52(12) no
C2 C1 C8 C9 -87.48(10) no
C11 C1 C8 C7 163.63(9) no
C11 C1 C8 C9 34.62(10) no
C2 C1 C11 C10 106.04(10) no
C8 C1 C11 C10 -17.33(11) no
O1 C2 C3 C4 -105.05(12) no
C1 C2 C3 O1 104.80(12) no
C1 C2 C3 C4 -0.25(17) no
O1 C3 C4 C5 -158.4(3) no
O1 C3 C4 C7 -62.62(14) no
C2 C3 C4 C5 -88.8(3) no
C2 C3 C4 C7 6.94(16) no
C3 C4 C5 O2 -70.9(12) no
C3 C4 C5 C6 107.6(6) no
C7 C4 C5 O2 172.2(12) no
C7 C4 C5 C6 -9.4(6) no
C3 C4 C7 C6 -107.0(4) no
C3 C4 C7 C8 11.59(15) no
C3 C4 C7 C12 142.20(11) no
C5 C4 C7 C6 9.1(6) no
C5 C4 C7 C8 127.6(4) no
C5 C4 C7 C12 -101.8(4) no
O2 C5 C6 C7 -172.1(12) no
C4 C5 C6 C7 9.5(6) no
C5 C6 C7 C4 -9.4(6) no
C5 C6 C7 C8 -131.5(5) no
C5 C6 C7 C12 104.3(6) no
C4 C7 C8 C1 -36.10(13) no
C4 C7 C8 C9 85.82(12) no
C6 C7 C8 C1 71.5(4) no
C6 C7 C8 C9 -166.6(4) no
C12 C7 C8 C1 -166.42(10) no
C12 C7 C8 C9 -44.51(14) no
C1 C8 C9 C10 -39.34(10) no
C7 C8 C9 C10 -167.25(9) no
C8 C9 C10 C11 28.20(11) no
C8 C9 C10 C13 -90.18(11) no
C8 C9 C10 C14 147.88(10) no
C9 C10 C11 C1 -6.53(12) no
C13 C10 C11 C1 111.76(12) no
C14 C10 C11 C1 -126.94(11) no
